data_4033619
loop_
_publ_author_name
'Yata, Tetsuji'
'Kita, Yuji'
'Nishimoto, Yoshihiro'
'Yasuda, Makoto'

_publ_section_title
;
 Regioselective Synthesis of 5-Metalated 2-Pyrones by Intramolecular
 Oxymetalation of Carbonyl-ene-yne Compounds Using Indium Trihalide.
;
_journal_issue 21
_journal_name_full 'The Journal of organic chemistry'
_journal_page_first 14330
_journal_page_last 14341
_journal_paper_doi 10.1021/acs.joc.9b02186
_journal_volume 84
_journal_year 2019
_chemical_formula_moiety 'C22 H16 I2 In N O2, C Cl1.5'
_chemical_formula_sum 'C23 H16 Cl3 I2 In N O2'
_chemical_formula_weight 813.34
_space_group_crystal_system orthorhombic
_space_group_IT_number 60
_space_group_name_Hall '-P 2n 2ab'
_space_group_name_H-M_alt 'P b c n'
_symmetry_space_group_name_Hall '-P 2n 2ab'
_symmetry_space_group_name_H-M 'P b c n'
_atom_sites_solution_hydrogens geom
_atom_sites_solution_primary dual
_audit_creation_date 2019-05-11
_audit_creation_method
;
Olex2 1.2
(compiled 2018.05.29 svn.r3508 for OlexSys, GUI svn.r5506)
;
_cell_angle_alpha 90
_cell_angle_beta 90
_cell_angle_gamma 90
_cell_formula_units_Z 8
_cell_length_a 29.4767(8)
_cell_length_b 7.5456(2)
_cell_length_c 21.7020(6)
_cell_measurement_reflns_used 11772
_cell_measurement_temperature 123
_cell_measurement_theta_max 30.2790
_cell_measurement_theta_min 2.3190
_cell_volume 4826.9(2)
_computing_cell_refinement 'CrysAlisPro 1.171.39.31d (Rigaku OD, 2017)'
_computing_data_collection 'CrysAlisPro 1.171.39.31d (Rigaku OD, 2017)'
_computing_data_reduction 'CrysAlisPro 1.171.39.31d (Rigaku OD, 2017)'
_computing_molecular_graphics 'Olex2 (Dolomanov et al., 2009)'
_computing_publication_material 'Olex2 (Dolomanov et al., 2009)'
_computing_structure_refinement 'ShelXL (Sheldrick, 2015)'
_computing_structure_solution 'ShelXT (Sheldrick, 2015)'
_diffrn_ambient_temperature 123
_diffrn_detector 'CCD plate'
_diffrn_detector_type HyPix
_diffrn_measured_fraction_theta_full 0.998
_diffrn_measured_fraction_theta_max 0.846
_diffrn_measurement_details
;
List of Runs (angles in degrees, time in seconds):

  # Type    Start    End  Width  t~exp~   \w     \q     \k     \f   Frames
--------------------------------------------------------------------------
  1  \w    -67.00  10.00   0.50    2.01    --    5.49 -38.00-120.00  154
  2  \w    -26.00  -1.00   0.50    2.01    --   -5.34 -99.00 -30.00   50
  3  \w     -2.00  23.00   0.50    2.01    --   -5.34   9.00 150.00   50
  4  \w    -67.00  10.00   0.50    2.01    --    5.49 -38.00 150.00  154
;
_diffrn_measurement_device 'four-circle diffractometer'
_diffrn_measurement_device_type 'XtaLAB Synergy, Single source at offset/far, HyPix'
_diffrn_measurement_method '\w scans'
_diffrn_orient_matrix_type 'CrysAlisPro convention (1999,Acta A55,543-557)'
_diffrn_orient_matrix_UB_11 0.0217891000
_diffrn_orient_matrix_UB_12 -0.0047419000
_diffrn_orient_matrix_UB_13 -0.0137600000
_diffrn_orient_matrix_UB_21 -0.0102187000
_diffrn_orient_matrix_UB_22 -0.0103576000
_diffrn_orient_matrix_UB_23 -0.0294033000
_diffrn_orient_matrix_UB_31 0.0000051000
_diffrn_orient_matrix_UB_32 0.0932409000
_diffrn_orient_matrix_UB_33 -0.0039109000
_diffrn_radiation_monochromator mirror
_diffrn_radiation_probe x-ray
_diffrn_radiation_type MoK\a
_diffrn_radiation_wavelength 0.71073
_diffrn_reflns_av_R_equivalents 0.0478
_diffrn_reflns_av_unetI/netI 0.0371
_diffrn_reflns_Laue_measured_fraction_full 0.998
_diffrn_reflns_Laue_measured_fraction_max 0.846
_diffrn_reflns_limit_h_max 36
_diffrn_reflns_limit_h_min -37
_diffrn_reflns_limit_k_max 9
_diffrn_reflns_limit_k_min -10
_diffrn_reflns_limit_l_max 28
_diffrn_reflns_limit_l_min -27
_diffrn_reflns_number 33110
_diffrn_reflns_point_group_measured_fraction_full 0.998
_diffrn_reflns_point_group_measured_fraction_max 0.846
_diffrn_reflns_theta_full 25.242
_diffrn_reflns_theta_max 30.903
_diffrn_reflns_theta_min 1.877
_diffrn_source 'micro-focus sealed X-ray tube'
_diffrn_source_type 'PhotonJet (Mo) X-ray Source'
_exptl_absorpt_coefficient_mu 3.892
_exptl_absorpt_correction_T_max 1.00000
_exptl_absorpt_correction_T_min 0.52167
_exptl_absorpt_correction_type multi-scan
_exptl_absorpt_process_details
;
CrysAlisPro 1.171.39.31d (Rigaku Oxford Diffraction, 2017)
Empirical absorption correction using spherical harmonics,
 implemented in SCALE3 ABSPACK scaling algorithm.
;
_exptl_crystal_colour 'clear colourless'
_exptl_crystal_colour_lustre clear
_exptl_crystal_colour_primary colourless
_exptl_crystal_density_diffrn 2.238
_exptl_crystal_description prism
_exptl_crystal_F_000 3064
_exptl_crystal_size_max 0.08
_exptl_crystal_size_mid 0.06
_exptl_crystal_size_min 0.04
_refine_diff_density_max 1.040
_refine_diff_density_min -1.058
_refine_diff_density_rms 0.146
_refine_ls_extinction_method none
_refine_ls_goodness_of_fit_ref 0.892
_refine_ls_hydrogen_treatment constr
_refine_ls_matrix_type full
_refine_ls_number_parameters 271
_refine_ls_number_reflns 6454
_refine_ls_number_restraints 0
_refine_ls_restrained_S_all 0.892
_refine_ls_R_factor_all 0.0443
_refine_ls_R_factor_gt 0.0331
_refine_ls_shift/su_max 0.049
_refine_ls_shift/su_mean 0.001
_refine_ls_structure_factor_coef Fsqd
_refine_ls_weighting_details 'w=1/[\s^2^(Fo^2^)+(0.1000P)^2^] where P=(Fo^2^+2Fc^2^)/3'
_refine_ls_weighting_scheme calc
_refine_ls_wR_factor_gt 0.1150
_refine_ls_wR_factor_ref 0.1240
_reflns_Friedel_coverage 0.000
_reflns_number_gt 5246
_reflns_number_total 6454
_reflns_threshold_expression 'I > 2\s(I)'
_cod_data_source_file jo9b02186_si_002.cif
_cod_data_source_block 3b-pyridine
_cod_depositor_comments 'Adding full bibliography for 4033619--4033624.cif.'
_cod_database_code 4033619
_shelx_shelxl_version_number 2018/3
_chemical_oxdiff_formula 'C22 H16 I2 In N O2'
_shelx_space_group_comment
;
The symmetry employed for this shelxl refinement is uniquely defined
by the following loop, which should always be used as a source of
symmetry information in preference to the above space-group names.
They are only intended as comments.
;
_reflns_odcompleteness_completeness 99.57
_reflns_odcompleteness_iscentric 1
_reflns_odcompleteness_theta 26.32
_olex2_refinement_description
;
1. Fixed Uiso
 At 1.2 times of:
  All C(H) groups
2.a Aromatic/amide H refined with riding coordinates:
 C009(H009), C00C(H00C), C00D(H00D), C00E(H00E), C00H(H00H), C00J(H00J),
 C00K(H00K), C00M(H00M), C00N(H00N), C00O(H00O), C00P(H00P), C00Q(H00Q),
 C00R(H00R), C00S(H00S), C00T(H00T), C00U(H00U)
;
_olex2_submission_special_instructions 'No special instructions were received'
_oxdiff_exptl_absorpt_empirical_details
;
Empirical correction (ABSPACK) includes:
- Absorption correction using spherical harmonics
- Frame scaling
;
_oxdiff_exptl_absorpt_empirical_full_max 1.535
_oxdiff_exptl_absorpt_empirical_full_min 0.609

loop_
_space_group_symop_operation_xyz
'x, y, z'
'-x+1/2, -y+1/2, z+1/2'
'-x, y, -z+1/2'
'x+1/2, -y+1/2, -z'
'-x, -y, -z'
'x-1/2, y-1/2, -z-1/2'
'x, -y, z-1/2'
'-x-1/2, y-1/2, z'

loop_
_atom_site_label
_atom_site_type_symbol
_atom_site_fract_x
_atom_site_fract_y
_atom_site_fract_z
_atom_site_U_iso_or_equiv
_atom_site_adp_type
_atom_site_occupancy
_atom_site_site_symmetry_order
_atom_site_calc_flag
_atom_site_refinement_flags_posn
_atom_site_refinement_flags_adp
_atom_site_refinement_flags_occupancy
I001 I 0.61281(2) 1.00644(3) 0.64782(2) 0.02386(10) Uani 1 1 d . . .
I002 I 0.56022(2) 0.49420(3) 0.57014(2) 0.02365(10) Uani 1 1 d . . .
In03 In 0.61780(2) 0.77105(4) 0.55390(2) 0.01655(9) Uani 1 1 d . . .
Cl04 Cl 0.54880(5) 0.6480(2) 0.75186(6) 0.0503(3) Uani 1 1 d . . .
Cl05 Cl 0.500000 0.3165(3) 0.750000 0.0831(9) Uani 1 2 d S T P
O9 O 0.74807(11) 0.7797(4) 0.45557(15) 0.0308(7) Uani 1 1 d . . .
N007 N 0.57533(10) 0.9188(4) 0.48446(14) 0.0188(6) Uani 1 1 d . . .
O008 O 0.82046(11) 0.7887(4) 0.4850(2) 0.0464(10) Uani 1 1 d . . .
C009 C 0.76644(13) 0.7150(5) 0.56045(17) 0.0184(7) Uani 1 1 d . . .
H009 H 0.787775 0.690713 0.590867 0.022 Uiso 1 1 calc R . .
C00A C 0.70334(14) 0.7651(5) 0.46918(19) 0.0214(8) Uani 1 1 d . . .
C00B C 0.68773(13) 0.7332(5) 0.52804(18) 0.0189(7) Uani 1 1 d . . .
C00C C 0.63847(14) 0.6644(5) 0.40610(17) 0.0248(8) Uani 1 1 d . . .
H00C H 0.634817 0.568995 0.432756 0.030 Uiso 1 1 calc R . .
C00D C 0.67521(13) 0.5328(5) 0.65032(19) 0.0200(8) Uani 1 1 d . . .
H00D H 0.660118 0.479488 0.617581 0.024 Uiso 1 1 calc R . .
C00E C 0.53778(14) 0.8485(5) 0.45947(18) 0.0237(8) Uani 1 1 d . . .
H00E H 0.528752 0.735709 0.471627 0.028 Uiso 1 1 calc R . .
C00F C 0.67370(14) 0.7848(5) 0.41495(18) 0.0219(8) Uani 1 1 d . . .
C00G C 0.72167(13) 0.7018(5) 0.57418(18) 0.0194(8) Uani 1 1 d . . .
C00H C 0.66342(15) 0.4896(5) 0.7104(2) 0.0257(9) Uani 1 1 d . . .
H00H H 0.640109 0.409234 0.717748 0.031 Uiso 1 1 calc R . .
C00I C 0.70931(13) 0.6549(5) 0.63875(17) 0.0198(7) Uani 1 1 d . . .
C00J C 0.51199(14) 0.9384(6) 0.41613(19) 0.0264(8) Uani 1 1 d . . .
H00J H 0.486115 0.886721 0.399442 0.032 Uiso 1 1 calc R . .
C00K C 0.60896(15) 0.6884(6) 0.35723(19) 0.0280(9) Uani 1 1 d . . .
H00K H 0.585092 0.609340 0.351739 0.034 Uiso 1 1 calc R . .
C00L C 0.78154(14) 0.7649(5) 0.5007(2) 0.0258(9) Uani 1 1 d . . .
C00M C 0.73241(14) 0.7316(5) 0.6884(2) 0.0248(8) Uani 1 1 d . . .
H00M H 0.755558 0.812979 0.681467 0.030 Uiso 1 1 calc R . .
C00N C 0.58850(14) 1.0815(5) 0.46701(19) 0.0264(8) Uani 1 1 d . . .
H00N H 0.614505 1.131346 0.483981 0.032 Uiso 1 1 calc R . .
C00O C 0.52523(15) 1.1043(5) 0.39835(18) 0.0282(9) Uani 1 1 d . . .
H00O H 0.508486 1.167484 0.369443 0.034 Uiso 1 1 calc R . .
C00P C 0.56358(16) 1.1757(6) 0.4238(2) 0.0342(10) Uani 1 1 d . . .
H00P H 0.572998 1.288441 0.412114 0.041 Uiso 1 1 calc R . .
C00Q C 0.61425(15) 0.8269(7) 0.3166(2) 0.0332(10) Uani 1 1 d . . .
H00Q H 0.593923 0.842647 0.284254 0.040 Uiso 1 1 calc R . .
C00R C 0.72035(16) 0.6849(6) 0.7481(2) 0.0313(9) Uani 1 1 d . . .
H00R H 0.735702 0.735487 0.781122 0.038 Uiso 1 1 calc R . .
C00S C 0.68618(16) 0.5653(6) 0.75926(19) 0.0303(9) Uani 1 1 d . . .
H00S H 0.678451 0.535712 0.799508 0.036 Uiso 1 1 calc R . .
C00T C 0.68025(16) 0.9213(6) 0.3728(2) 0.0329(10) Uani 1 1 d . . .
H00T H 0.704750 0.997910 0.377320 0.040 Uiso 1 1 calc R . .
C00U C 0.65054(19) 0.9432(7) 0.32456(19) 0.0377(11) Uani 1 1 d . . .
H00U H 0.654679 1.036271 0.297039 0.045 Uiso 1 1 calc R . .
C10 C 0.5001(6) 0.5355(17) 0.7776(6) 0.148(5) Uiso 1 1 d . . .

loop_
_atom_site_aniso_label
_atom_site_aniso_U_11
_atom_site_aniso_U_22
_atom_site_aniso_U_33
_atom_site_aniso_U_23
_atom_site_aniso_U_13
_atom_site_aniso_U_12
I001 0.02581(18) 0.02471(17) 0.02106(16) -0.00597(9) -0.00428(10) 0.00326(9)
I002 0.01939(17) 0.02071(16) 0.03084(17) 0.00296(9) -0.00240(10) -0.00496(9)
In03 0.01241(15) 0.01895(16) 0.01828(16) -0.00093(9) -0.00078(9) -0.00060(9)
Cl04 0.0353(7) 0.0644(8) 0.0514(8) -0.0043(6) 0.0059(6) -0.0110(6)
Cl05 0.0582(15) 0.0435(11) 0.148(3) 0.000 -0.0334(16) 0.000
O9 0.0224(16) 0.0389(17) 0.0312(16) 0.0025(12) 0.0042(12) 0.0065(13)
N007 0.0161(15) 0.0185(15) 0.0218(15) -0.0038(12) -0.0002(12) 0.0020(12)
O008 0.0150(16) 0.0371(18) 0.087(3) 0.0118(18) 0.0157(17) 0.0030(13)
C009 0.0108(18) 0.0227(19) 0.0217(18) 0.0020(14) -0.0022(13) 0.0037(13)
C00A 0.023(2) 0.0211(18) 0.0207(19) -0.0006(14) -0.0003(15) 0.0043(14)
C00B 0.0152(18) 0.0189(17) 0.0226(19) -0.0023(13) 0.0003(14) 0.0002(13)
C00C 0.029(2) 0.028(2) 0.0170(18) -0.0030(15) 0.0033(15) 0.0034(17)
C00D 0.0146(18) 0.0191(17) 0.026(2) 0.0030(14) -0.0020(14) -0.0002(14)
C00E 0.024(2) 0.0203(19) 0.026(2) -0.0013(15) -0.0042(16) -0.0014(15)
C00F 0.020(2) 0.028(2) 0.0176(18) 0.0012(15) 0.0034(15) 0.0033(15)
C00G 0.0161(19) 0.0171(17) 0.0249(19) 0.0027(14) -0.0001(14) -0.0025(14)
C00H 0.018(2) 0.028(2) 0.031(2) 0.0086(15) 0.0043(18) 0.0024(14)
C00I 0.0156(18) 0.0194(17) 0.0245(19) 0.0005(14) -0.0014(14) 0.0043(14)
C00J 0.021(2) 0.030(2) 0.028(2) -0.0038(18) -0.0055(16) 0.0032(17)
C00K 0.029(2) 0.034(2) 0.020(2) -0.0033(16) 0.0022(16) -0.0003(17)
C00L 0.018(2) 0.0233(19) 0.036(2) 0.0063(16) 0.0065(17) 0.0041(15)
C00M 0.023(2) 0.0256(19) 0.025(2) 0.0027(15) -0.0030(16) -0.0071(15)
C00N 0.023(2) 0.027(2) 0.029(2) 0.0010(17) -0.0040(16) -0.0044(16)
C00O 0.030(2) 0.031(2) 0.024(2) 0.0062(16) -0.0040(16) 0.0057(17)
C00P 0.036(3) 0.026(2) 0.040(3) 0.0104(19) -0.008(2) -0.0019(19)
C00Q 0.035(3) 0.046(3) 0.018(2) -0.0020(19) -0.0025(16) 0.007(2)
C00R 0.037(3) 0.034(2) 0.023(2) 0.0028(17) -0.0059(18) 0.0006(19)
C00S 0.030(2) 0.038(2) 0.022(2) 0.0073(18) 0.0010(17) 0.0008(19)
C00T 0.032(2) 0.040(3) 0.028(2) 0.0008(19) 0.0030(18) -0.0082(19)
C00U 0.051(3) 0.046(3) 0.017(2) 0.0100(18) 0.0002(19) 0.000(2)

loop_
_atom_type_symbol
_atom_type_description
_atom_type_scat_dispersion_real
_atom_type_scat_dispersion_imag
_atom_type_scat_source
C C 0.0033 0.0016 'International Tables Vol C Tables 4.2.6.8 and 6.1.1.4'
H H 0.0000 0.0000 'International Tables Vol C Tables 4.2.6.8 and 6.1.1.4'
Cl Cl 0.1484 0.1585 'International Tables Vol C Tables 4.2.6.8 and 6.1.1.4'
I I -0.4742 1.8119 'International Tables Vol C Tables 4.2.6.8 and 6.1.1.4'
In In -0.7276 1.3100 'International Tables Vol C Tables 4.2.6.8 and 6.1.1.4'
N N 0.0061 0.0033 'International Tables Vol C Tables 4.2.6.8 and 6.1.1.4'
O O 0.0106 0.0060 'International Tables Vol C Tables 4.2.6.8 and 6.1.1.4'

loop_
_geom_angle_atom_site_label_1
_geom_angle_atom_site_label_2
_geom_angle_atom_site_label_3
_geom_angle
_geom_angle_site_symmetry_1
_geom_angle_site_symmetry_3
I001 In03 I002 111.910(13) . .
N007 In03 I001 98.55(8) . .
N007 In03 I002 96.90(8) . .
C00B In03 I001 109.56(10) . .
C00B In03 I002 121.99(9) . .
C00B In03 N007 115.00(13) . .
C10 Cl04 C10 39.4(9) . 3_656
C10 Cl05 C10 39.8(9) . 3_656
C00A O9 C00L 121.9(3) . .
C00E N007 In03 122.2(3) . .
C00E N007 C00N 119.1(3) . .
C00N N007 In03 118.7(2) . .
C00G C009 C00L 121.6(4) . .
O9 C00A C00B 122.7(4) . .
O9 C00A C00F 113.2(3) . .
C00B C00A C00F 124.0(4) . .
C00A C00B In03 122.5(3) . .
C00A C00B C00G 116.3(4) . .
C00G C00B In03 120.5(3) . .
C00K C00C C00F 119.3(4) . .
C00I C00D C00H 120.5(4) . .
N007 C00E C00J 122.2(4) . .
C00C C00F C00A 119.1(4) . .
C00T C00F C00A 121.2(4) . .
C00T C00F C00C 119.7(4) . .
C009 C00G C00B 120.9(4) . .
C009 C00G C00I 117.5(3) . .
C00B C00G C00I 121.6(3) . .
C00S C00H C00D 120.2(4) . .
C00D C00I C00G 120.3(3) . .
C00D C00I C00M 119.2(4) . .
C00M C00I C00G 120.4(4) . .
C00O C00J C00E 118.9(4) . .
C00Q C00K C00C 121.3(4) . .
O9 C00L C009 116.1(3) . .
O008 C00L O9 117.4(4) . .
O008 C00L C009 126.4(4) . .
C00R C00M C00I 119.2(4) . .
N007 C00N C00P 120.4(4) . .
C00J C00O C00P 118.9(4) . .
C00O C00P C00N 120.5(4) . .
C00K C00Q C00U 119.0(4) . .
C00S C00R C00M 121.3(4) . .
C00R C00S C00H 119.6(4) . .
C00U C00T C00F 120.1(4) . .
C00T C00U C00Q 120.5(4) . .
Cl04 C10 Cl04 108.4(7) . 3_656
Cl05 C10 Cl04 108.8(8) . 3_656
Cl05 C10 Cl04 110.4(8) . .
C10 C10 Cl04 68.8(13) 3_656 3_656
C10 C10 Cl04 71.8(13) 3_656 .
C10 C10 Cl05 70.1(5) 3_656 .

loop_
_geom_bond_atom_site_label_1
_geom_bond_atom_site_label_2
_geom_bond_distance
_geom_bond_site_symmetry_2
I001 In03 2.7074(4) .
I002 In03 2.7145(4) .
In03 N007 2.254(3) .
In03 C00B 2.155(4) .
Cl04 C10 1.758(16) .
Cl04 C10 1.791(16) 3_656
Cl05 C10 1.757(14) .
Cl05 C10 1.757(14) 3_656
O9 C00A 1.356(5) .
O9 C00L 1.395(6) .
N007 C00E 1.342(5) .
N007 C00N 1.342(5) .
O008 C00L 1.210(5) .
C009 C00G 1.356(5) .
C009 C00L 1.421(6) .
C00A C00B 1.379(5) .
C00A C00F 1.473(6) .
C00B C00G 1.435(5) .
C00C C00F 1.393(6) .
C00C C00K 1.383(6) .
C00D C00H 1.389(6) .
C00D C00I 1.387(5) .
C00E C00J 1.387(6) .
C00F C00T 1.390(6) .
C00G C00I 1.490(5) .
C00H C00S 1.378(6) .
C00I C00M 1.399(6) .
C00J C00O 1.366(6) .
C00K C00Q 1.377(7) .
C00M C00R 1.389(6) .
C00N C00P 1.387(6) .
C00O C00P 1.369(6) .
C00Q C00U 1.394(7) .
C00R C00S 1.374(7) .
C00T C00U 1.376(6) .
C10 C10 1.20(3) 3_656
